data_7150082
loop_
_publ_author_name
'Fifer, Nathan L.'
'White, Jonathan M.'

_publ_section_title
;
 Determining the sigma-donor ability of the cyclopropane C-C bond.
;
_journal_issue 9
_journal_name_full 'Organic &amp; biomolecular chemistry'
_journal_page_first 1776
_journal_page_last 1780
_journal_paper_doi 10.1039/b503124a
_journal_volume 3
_journal_year 2005
_chemical_formula_sum 'C14 H14 N2 O6'
_chemical_formula_weight 306.27
_chemical_name_systematic
;
?
;
_space_group_IT_number 14
_symmetry_cell_setting monoclinic
_symmetry_space_group_name_Hall '-P 2yn'
_symmetry_space_group_name_H-M 'P 1 21/n 1'
_atom_sites_solution_hydrogens geom
_atom_sites_solution_primary direct
_atom_sites_solution_secondary difmap
_audit_creation_method SHELXL-97
_cell_angle_alpha 90.00
_cell_angle_beta 115.424(2)
_cell_angle_gamma 90.00
_cell_formula_units_Z 4
_cell_length_a 14.0459(19)
_cell_length_b 7.8502(11)
_cell_length_c 14.279(2)
_cell_measurement_reflns_used 4933
_cell_measurement_temperature 130(2)
_cell_measurement_theta_max 28.14
_cell_measurement_theta_min 2.59
_cell_volume 1422.0(3)
_computing_cell_refinement 'Bruker SMART'
_computing_data_collection 'Bruker SMART'
_computing_data_reduction 'Bruker SAINT'
_computing_molecular_graphics 'Bruker SHELXTL'
_computing_publication_material 'Bruker SHELXTL'
_computing_structure_refinement 'Bruker SHELXTL'
_computing_structure_solution 'Bruker SHELXTL'
_diffrn_ambient_temperature 130(2)
_diffrn_measured_fraction_theta_full 0.999
_diffrn_measured_fraction_theta_max 0.999
_diffrn_measurement_device_type 'CCD area detector'
_diffrn_measurement_method 'phi and omega scans'
_diffrn_radiation_monochromator graphite
_diffrn_radiation_source 'sealed tube'
_diffrn_radiation_type MoK\a
_diffrn_radiation_wavelength 0.71073
_diffrn_reflns_av_R_equivalents 0.0849
_diffrn_reflns_av_sigmaI/netI 0.0531
_diffrn_reflns_limit_h_max 16
_diffrn_reflns_limit_h_min -16
_diffrn_reflns_limit_k_max 9
_diffrn_reflns_limit_k_min -9
_diffrn_reflns_limit_l_max 16
_diffrn_reflns_limit_l_min -16
_diffrn_reflns_number 9945
_diffrn_reflns_theta_full 25.00
_diffrn_reflns_theta_max 25.00
_diffrn_reflns_theta_min 1.70
_exptl_absorpt_coefficient_mu 0.114
_exptl_crystal_colour colourless
_exptl_crystal_density_diffrn 1.431
_exptl_crystal_density_method 'not measured'
_exptl_crystal_description plate
_exptl_crystal_F_000 640
_exptl_crystal_size_max 0.50
_exptl_crystal_size_mid 0.15
_exptl_crystal_size_min 0.05
_refine_diff_density_max 0.278
_refine_diff_density_min -0.167
_refine_diff_density_rms 0.041
_refine_ls_extinction_coef 0.0017(10)
_refine_ls_extinction_expression Fc^*^=kFc[1+0.001xFc^2^\l^3^/sin(2\q)]^-1/4^
_refine_ls_extinction_method SHELXL
_refine_ls_goodness_of_fit_ref 1.044
_refine_ls_hydrogen_treatment mixed
_refine_ls_matrix_type full
_refine_ls_number_parameters 256
_refine_ls_number_reflns 2498
_refine_ls_number_restraints 0
_refine_ls_restrained_S_all 1.044
_refine_ls_R_factor_all 0.0426
_refine_ls_R_factor_gt 0.0379
_refine_ls_shift/su_max 0.001
_refine_ls_shift/su_mean 0.000
_refine_ls_structure_factor_coef Fsqd
_refine_ls_weighting_details 'calc w=1/[\s^2^(Fo^2^)+(0.0505P)^2^+0.2699P] where P=(Fo^2^+2Fc^2^)/3'
_refine_ls_weighting_scheme calc
_refine_ls_wR_factor_gt 0.1012
_refine_ls_wR_factor_ref 0.1037
_reflns_number_gt 2155
_reflns_number_total 2498
_reflns_threshold_expression >2sigma(I)
_cod_data_source_file b503124a.txt
_cod_data_source_block jmwf5a
_cod_depositor_comments
;
The following automatic conversions were performed:
'_symmetry_cell_setting' value 'Monoclinic' changed to 'monoclinic'
according to '/home/saulius/struct/CIF-dictionaries/cif_core.dic'
dictionary named 'cif_core.dic' version 2.4.1 from 2010-06-29.

Automatic conversion script
Id: cif_fix_enum 1527 2010-12-29 10:47:43Z saulius 
;
_cod_original_sg_symbol_H-M 'P2(1)/n '
_cod_database_code 7150082

loop_
_symmetry_equiv_pos_as_xyz
'x, y, z'
'-x+1/2, y+1/2, -z+1/2'
'-x, -y, -z'
'x-1/2, -y-1/2, z-1/2'

loop_
_atom_site_label
_atom_site_type_symbol
_atom_site_fract_x
_atom_site_fract_y
_atom_site_fract_z
_atom_site_U_iso_or_equiv
_atom_site_adp_type
_atom_site_occupancy
_atom_site_symmetry_multiplicity
_atom_site_calc_flag
_atom_site_refinement_flags
_atom_site_disorder_assembly
_atom_site_disorder_group
C1 C 0.57516(14) 0.24270(18) 0.68230(12) 0.0332(4) Uani 1 1 d . . .
C2 C 0.47633(13) 0.1932(2) 0.59258(12) 0.0372(4) Uani 1 1 d . . .
C3 C 0.40973(16) 0.3299(2) 0.52034(16) 0.0483(5) Uani 1 1 d . . .
C4 C 0.37249(17) 0.2383(3) 0.59028(17) 0.0514(5) Uani 1 1 d . . .
C5 C 0.67406(15) 0.2429(2) 0.66614(13) 0.0405(4) Uani 1 1 d . . .
C6 C 0.66869(16) 0.2437(2) 0.55918(15) 0.0451(5) Uani 1 1 d . . .
C7 C 0.70552(15) 0.0875(2) 0.62523(15) 0.0438(4) Uani 1 1 d . . .
C8 C 0.56566(12) 0.15587(18) 0.84055(11) 0.0286(3) Uani 1 1 d . . .
C9 C 0.58256(11) 0.00743(17) 0.91218(11) 0.0267(3) Uani 1 1 d . . .
C10 C 0.55482(11) -0.16108(17) 0.87933(11) 0.0265(3) Uani 1 1 d . . .
C11 C 0.57980(12) -0.29657(18) 0.94715(11) 0.0275(3) Uani 1 1 d . . .
C12 C 0.63193(11) -0.25889(17) 1.05141(11) 0.0272(3) Uani 1 1 d . . .
C13 C 0.65925(12) -0.09508(18) 1.08850(12) 0.0297(3) Uani 1 1 d . . .
C14 C 0.63470(12) 0.03714(18) 1.01821(11) 0.0293(3) Uani 1 1 d . . .
N1 N 0.49130(11) -0.19789(15) 0.76885(10) 0.0358(3) Uani 1 1 d . . .
N2 N 0.65891(10) -0.39940(16) 1.12676(10) 0.0329(3) Uani 1 1 d . . .
O1 O 0.59367(9) 0.11491(12) 0.76573(8) 0.0341(3) Uani 1 1 d . . .
O2 O 0.53681(10) 0.29364(13) 0.85491(8) 0.0390(3) Uani 1 1 d . . .
O3 O 0.41493(10) -0.10745(15) 0.72215(9) 0.0462(3) Uani 1 1 d . . .
O4 O 0.51825(14) -0.31770(16) 0.73122(10) 0.0665(5) Uani 1 1 d . . .
O5 O 0.63811(10) -0.54516(13) 1.09350(9) 0.0452(3) Uani 1 1 d . . .
O6 O 0.69972(10) -0.36253(15) 1.21866(8) 0.0450(3) Uani 1 1 d . . .
H1 H 0.5705(13) 0.352(2) 0.7121(13) 0.034(4) Uiso 1 1 d . . .
H2 H 0.4805(15) 0.075(2) 0.5604(13) 0.048(5) Uiso 1 1 d . . .
H3A H 0.3781(14) 0.306(2) 0.4480(15) 0.037(4) Uiso 1 1 d . . .
H3B H 0.4335(16) 0.446(3) 0.5394(14) 0.051(5) Uiso 1 1 d . . .
H4A H 0.3148(16) 0.151(2) 0.5515(14) 0.046(5) Uiso 1 1 d . . .
H4B H 0.3770(16) 0.305(2) 0.6509(15) 0.051(5) Uiso 1 1 d . . .
H5 H 0.7357(18) 0.298(3) 0.7198(16) 0.058(6) Uiso 1 1 d . . .
H6A H 0.7213(18) 0.312(3) 0.5483(16) 0.060(6) Uiso 1 1 d . . .
H6B H 0.5935(19) 0.237(2) 0.4983(16) 0.057(6) Uiso 1 1 d . . .
H7A H 0.7820(18) 0.061(2) 0.6602(15) 0.062(6) Uiso 1 1 d . . .
H7B H 0.6540(17) -0.012(3) 0.6084(14) 0.057(5) Uiso 1 1 d . . .
H11 H 0.5610(12) -0.403(2) 0.9238(11) 0.025(4) Uiso 1 1 d . . .
H13 H 0.6940(13) -0.0768(19) 1.1616(13) 0.032(4) Uiso 1 1 d . . .
H14 H 0.6525(14) 0.147(2) 1.0400(12) 0.033(4) Uiso 1 1 d . . .

loop_
_atom_site_aniso_label
_atom_site_aniso_U_11
_atom_site_aniso_U_22
_atom_site_aniso_U_33
_atom_site_aniso_U_23
_atom_site_aniso_U_13
_atom_site_aniso_U_12
C1 0.0448(10) 0.0257(8) 0.0357(8) 0.0033(6) 0.0235(8) 0.0015(6)
C2 0.0422(10) 0.0349(8) 0.0401(9) 0.0033(7) 0.0229(8) 0.0000(7)
C3 0.0527(12) 0.0401(10) 0.0495(12) 0.0094(8) 0.0195(9) 0.0057(8)
C4 0.0441(11) 0.0616(12) 0.0514(11) 0.0092(10) 0.0233(9) 0.0126(9)
C5 0.0415(10) 0.0415(9) 0.0404(9) 0.0002(7) 0.0195(8) -0.0076(7)
C6 0.0441(11) 0.0518(11) 0.0509(11) 0.0156(8) 0.0312(10) 0.0070(8)
C7 0.0406(10) 0.0476(10) 0.0492(10) 0.0098(8) 0.0252(9) 0.0075(8)
C8 0.0285(8) 0.0279(7) 0.0317(8) -0.0037(6) 0.0150(7) -0.0031(6)
C9 0.0251(7) 0.0266(7) 0.0335(8) -0.0015(6) 0.0173(6) 0.0010(6)
C10 0.0262(8) 0.0278(7) 0.0283(7) -0.0030(6) 0.0143(6) -0.0005(6)
C11 0.0277(8) 0.0232(7) 0.0359(8) -0.0043(6) 0.0179(7) -0.0016(6)
C12 0.0256(8) 0.0284(7) 0.0324(8) 0.0021(6) 0.0169(6) 0.0023(5)
C13 0.0287(8) 0.0328(8) 0.0295(8) -0.0046(6) 0.0143(7) -0.0009(6)
C14 0.0309(8) 0.0247(7) 0.0352(8) -0.0069(6) 0.0170(7) -0.0040(6)
N1 0.0448(9) 0.0292(7) 0.0309(7) -0.0026(6) 0.0139(6) -0.0032(6)
N2 0.0317(7) 0.0336(7) 0.0366(8) 0.0041(5) 0.0179(6) 0.0054(5)
O1 0.0455(7) 0.0288(5) 0.0369(6) 0.0035(4) 0.0262(5) 0.0046(4)
O2 0.0555(8) 0.0270(6) 0.0409(6) 0.0003(4) 0.0268(6) 0.0056(5)
O3 0.0391(7) 0.0515(7) 0.0384(6) 0.0022(5) 0.0074(5) 0.0017(6)
O4 0.1011(12) 0.0471(8) 0.0367(7) -0.0128(6) 0.0158(7) 0.0206(7)
O5 0.0587(8) 0.0267(6) 0.0516(7) 0.0055(5) 0.0250(6) 0.0032(5)
O6 0.0527(8) 0.0480(7) 0.0314(6) 0.0080(5) 0.0153(6) 0.0110(6)

loop_
_atom_type_symbol
_atom_type_description
_atom_type_scat_dispersion_real
_atom_type_scat_dispersion_imag
_atom_type_scat_source
C C 0.0033 0.0016 'International Tables Vol C Tables 4.2.6.8 and 6.1.1.4'
H H 0.0000 0.0000 'International Tables Vol C Tables 4.2.6.8 and 6.1.1.4'
N N 0.0061 0.0033 'International Tables Vol C Tables 4.2.6.8 and 6.1.1.4'
O O 0.0106 0.0060 'International Tables Vol C Tables 4.2.6.8 and 6.1.1.4'

loop_
_geom_angle_atom_site_label_1
_geom_angle_atom_site_label_2
_geom_angle_atom_site_label_3
_geom_angle
_geom_angle_site_symmetry_1
_geom_angle_site_symmetry_3
_geom_angle_publ_flag
C2 C1 O1 106.95(12) . . ?
C2 C1 C5 116.90(13) . . ?
O1 C1 C5 105.51(13) . . ?
C2 C1 H1 113.4(10) . . ?
O1 C1 H1 105.4(10) . . ?
C5 C1 H1 107.8(10) . . ?
C1 C2 C4 120.16(16) . . ?
C1 C2 C3 118.82(15) . . ?
C4 C2 C3 59.97(12) . . ?
C1 C2 H2 113.8(10) . . ?
C4 C2 H2 116.1(10) . . ?
C3 C2 H2 117.7(10) . . ?
C4 C3 C2 59.48(11) . . ?
C4 C3 H3A 119.8(11) . . ?
C2 C3 H3A 117.9(10) . . ?
C4 C3 H3B 116.1(11) . . ?
C2 C3 H3B 116.1(12) . . ?
H3A C3 H3B 115.7(16) . . ?
C2 C4 C3 60.56(12) . . ?
C2 C4 H4A 113.1(11) . . ?
C3 C4 H4A 112.5(10) . . ?
C2 C4 H4B 114.4(12) . . ?
C3 C4 H4B 114.7(11) . . ?
H4A C4 H4B 124.6(16) . . ?
C6 C5 C7 59.97(12) . . ?
C6 C5 C1 120.79(16) . . ?
C7 C5 C1 120.39(15) . . ?
C6 C5 H5 115.9(12) . . ?
C7 C5 H5 111.0(12) . . ?
C1 C5 H5 116.5(12) . . ?
C5 C6 C7 60.07(11) . . ?
C5 C6 H6A 117.0(12) . . ?
C7 C6 H6A 118.1(12) . . ?
C5 C6 H6B 116.1(11) . . ?
C7 C6 H6B 116.1(10) . . ?
H6A C6 H6B 117.2(16) . . ?
C6 C7 C5 59.96(11) . . ?
C6 C7 H7A 119.6(12) . . ?
C5 C7 H7A 114.2(12) . . ?
C6 C7 H7B 117.4(11) . . ?
C5 C7 H7B 114.6(12) . . ?
H7A C7 H7B 117.6(16) . . ?
O2 C8 O1 126.38(13) . . ?
O2 C8 C9 123.24(13) . . ?
O1 C8 C9 110.23(11) . . ?
C14 C9 C10 117.63(13) . . ?
C14 C9 C8 117.87(12) . . ?
C10 C9 C8 124.39(13) . . ?
C11 C10 C9 122.87(13) . . ?
C11 C10 N1 117.16(12) . . ?
C9 C10 N1 119.88(12) . . ?
C10 C11 C12 116.72(13) . . ?
C10 C11 H11 120.9(9) . . ?
C12 C11 H11 122.3(9) . . ?
C11 C12 C13 123.01(13) . . ?
C11 C12 N2 118.60(12) . . ?
C13 C12 N2 118.39(13) . . ?
C14 C13 C12 118.67(14) . . ?
C14 C13 H13 122.2(9) . . ?
C12 C13 H13 119.1(9) . . ?
C13 C14 C9 121.07(13) . . ?
C13 C14 H14 120.9(10) . . ?
C9 C14 H14 118.0(10) . . ?
O3 N1 O4 125.04(13) . . ?
O3 N1 C10 117.32(12) . . ?
O4 N1 C10 117.63(13) . . ?
O6 N2 O5 124.22(13) . . ?
O6 N2 C12 117.58(12) . . ?
O5 N2 C12 118.20(13) . . ?
C8 O1 C1 118.01(11) . . ?

loop_
_geom_bond_atom_site_label_1
_geom_bond_atom_site_label_2
_geom_bond_distance
_geom_bond_site_symmetry_2
_geom_bond_publ_flag
C1 C2 1.481(2) . ?
C1 O1 1.4924(17) . ?
C1 C5 1.503(2) . ?
C1 H1 0.974(17) . ?
C2 C4 1.488(3) . ?
C2 C3 1.504(2) . ?
C2 H2 1.046(18) . ?
C3 C4 1.495(3) . ?
C3 H3A 0.951(18) . ?
C3 H3B 0.97(2) . ?
C4 H4A 1.03(2) . ?
C4 H4B 0.99(2) . ?
C5 C6 1.497(2) . ?
C5 C7 1.498(2) . ?
C5 H5 0.98(2) . ?
C6 C7 1.497(2) . ?
C6 H6A 0.98(2) . ?
C6 H6B 1.04(2) . ?
C7 H7A 0.99(2) . ?
C7 H7B 1.02(2) . ?
C8 O2 1.2031(17) . ?
C8 O1 1.3268(17) . ?
C8 C9 1.501(2) . ?
C9 C14 1.390(2) . ?
C9 C10 1.402(2) . ?
C10 C11 1.379(2) . ?
C10 N1 1.4695(19) . ?
C11 C12 1.380(2) . ?
C11 H11 0.899(15) . ?
C12 C13 1.381(2) . ?
C12 N2 1.4724(18) . ?
C13 C14 1.381(2) . ?
C13 H13 0.955(17) . ?
C14 H14 0.912(17) . ?
N1 O3 1.2187(17) . ?
N1 O4 1.2213(18) . ?
N2 O6 1.2200(17) . ?
N2 O5 1.2252(16) . ?

loop_
_geom_torsion_atom_site_label_1
_geom_torsion_atom_site_label_2
_geom_torsion_atom_site_label_3
_geom_torsion_atom_site_label_4
_geom_torsion
_geom_torsion_site_symmetry_1
_geom_torsion_site_symmetry_2
_geom_torsion_site_symmetry_3
_geom_torsion_site_symmetry_4
_geom_torsion_publ_flag
O1 C1 C2 C4 80.58(17) . . . . ?
C5 C1 C2 C4 -161.52(15) . . . . ?
O1 C1 C2 C3 150.64(14) . . . . ?
C5 C1 C2 C3 -91.45(19) . . . . ?
C1 C2 C3 C4 -110.14(18) . . . . ?
C1 C2 C4 C3 107.94(18) . . . . ?
C2 C1 C5 C6 17.3(2) . . . . ?
O1 C1 C5 C6 136.03(15) . . . . ?
C2 C1 C5 C7 -53.6(2) . . . . ?
O1 C1 C5 C7 65.05(19) . . . . ?
C1 C5 C6 C7 -109.62(18) . . . . ?
C1 C5 C7 C6 110.27(19) . . . . ?
O2 C8 C9 C14 -43.7(2) . . . . ?
O1 C8 C9 C14 132.14(13) . . . . ?
O2 C8 C9 C10 140.20(15) . . . . ?
O1 C8 C9 C10 -43.94(19) . . . . ?
C14 C9 C10 C11 -2.0(2) . . . . ?
C8 C9 C10 C11 174.12(13) . . . . ?
C14 C9 C10 N1 174.51(13) . . . . ?
C8 C9 C10 N1 -9.4(2) . . . . ?
C9 C10 C11 C12 1.7(2) . . . . ?
N1 C10 C11 C12 -174.82(13) . . . . ?
C10 C11 C12 C13 -0.3(2) . . . . ?
C10 C11 C12 N2 179.18(12) . . . . ?
C11 C12 C13 C14 -0.9(2) . . . . ?
N2 C12 C13 C14 179.63(13) . . . . ?
C12 C13 C14 C9 0.7(2) . . . . ?
C10 C9 C14 C13 0.7(2) . . . . ?
C8 C9 C14 C13 -175.66(13) . . . . ?
C11 C10 N1 O3 131.43(14) . . . . ?
C9 C10 N1 O3 -45.2(2) . . . . ?
C11 C10 N1 O4 -47.7(2) . . . . ?
C9 C10 N1 O4 135.60(15) . . . . ?
C11 C12 N2 O6 -176.03(13) . . . . ?
C13 C12 N2 O6 3.4(2) . . . . ?
C11 C12 N2 O5 3.2(2) . . . . ?
C13 C12 N2 O5 -177.31(13) . . . . ?
O2 C8 O1 C1 -8.6(2) . . . . ?
C9 C8 O1 C1 175.66(12) . . . . ?
C2 C1 O1 C8 -98.96(15) . . . . ?
C5 C1 O1 C8 135.91(13) . . . . ?

loop_
_cod_related_entry_id
_cod_related_entry_database
_cod_related_entry_code
1 ChemSpider 9430231
